data_7161170
loop_
_publ_author_name
'Kumar, Amit'
'Nanubolu, Jagadeesh Babu'
'Sudhakar, Gangarajula'

_publ_section_title
;
 Electrocyclization of arylvinyl &#x3b2;-hydroxyacetonitrile to
 substituted cyanomethyl indene derivatives.
;
_journal_issue 21
_journal_name_full 'Organic &amp; biomolecular chemistry'
_journal_page_first 4508
_journal_page_last 4513
_journal_paper_doi 10.1039/d6ob00526h
_journal_volume 24
_journal_year 2026
_chemical_formula_moiety 'C23 H25 N O2'
_chemical_formula_sum 'C23 H25 N O2'
_chemical_formula_weight 347.44
_chemical_name_systematic 2-(4-benzyl-5,7-dimethoxy-1,1,2-trimethyl-1H-inden-3-yl)acetonitrile
_space_group_crystal_system monoclinic
_space_group_IT_number 14
_space_group_name_Hall '-P 2ybc'
_space_group_name_H-M_alt 'P 1 21/c 1'
_atom_sites_solution_hydrogens geom
_audit_creation_method SHELXL-2019/3
_audit_update_record
;
2026-03-28 deposited with the CCDC.	2026-05-12 downloaded from the CCDC.
;
_cell_angle_alpha 90
_cell_angle_beta 108.991(2)
_cell_angle_gamma 90
_cell_formula_units_Z 4
_cell_length_a 13.1788(6)
_cell_length_b 8.0426(4)
_cell_length_c 19.5290(9)
_cell_measurement_reflns_used 4950
_cell_measurement_temperature 294(2)
_cell_measurement_theta_max 21.243
_cell_measurement_theta_min 2.278
_cell_volume 1957.25(16)
_computing_cell_refinement '<i>SAINT</i> (Bruker, 2016)'
_computing_data_collection '<i>APEX3</i> (Bruker, 2016)'
_computing_data_reduction 'Bruker SAINT'
_computing_structure_refinement 'SHELXL-2019/2 (Sheldrick, 2019)'
_computing_structure_solution 'SHELXT 2018/2 (Sheldrick, 2018)'
_diffrn_ambient_temperature 294(2)
_diffrn_measured_fraction_theta_full 0.999
_diffrn_measured_fraction_theta_max 0.997
_diffrn_measurement_device_type 'Bruker D8 QUEST PHOTON-100'
_diffrn_measurement_method '\w and \f'
_diffrn_radiation_type MoK\a
_diffrn_radiation_wavelength 0.71073
_diffrn_reflns_av_R_equivalents 0.0451
_diffrn_reflns_av_unetI/netI 0.0469
_diffrn_reflns_Laue_measured_fraction_full 0.999
_diffrn_reflns_Laue_measured_fraction_max 0.997
_diffrn_reflns_limit_h_max 17
_diffrn_reflns_limit_h_min -17
_diffrn_reflns_limit_k_max 10
_diffrn_reflns_limit_k_min -10
_diffrn_reflns_limit_l_max 25
_diffrn_reflns_limit_l_min -25
_diffrn_reflns_number 24408
_diffrn_reflns_point_group_measured_fraction_full 0.999
_diffrn_reflns_point_group_measured_fraction_max 0.997
_diffrn_reflns_theta_full 25.242
_diffrn_reflns_theta_max 27.500
_diffrn_reflns_theta_min 2.762
_diffrn_source microfocus
_exptl_absorpt_coefficient_mu 0.075
_exptl_absorpt_correction_T_max 0.7457
_exptl_absorpt_correction_T_min 0.6675
_exptl_absorpt_correction_type multi-scan
_exptl_absorpt_process_details
;
 SADABS 2016/2: Krause, L., Herbst-Irmer, R., Sheldrick G.M. & Stalke D.,
 J. Appl. Cryst. 48 (2015) 3-10
;
_exptl_crystal_density_diffrn 1.179
_exptl_crystal_description BLOCK
_exptl_crystal_F_000 744
_exptl_crystal_recrystallization_method 'Re-crystallisation from solvent: CHCl3: Hexane'
_exptl_crystal_size_max 0.220
_exptl_crystal_size_mid 0.180
_exptl_crystal_size_min 0.160
_refine_diff_density_max 0.180
_refine_diff_density_min -0.155
_refine_diff_density_rms 0.034
_refine_ls_extinction_method none
_refine_ls_goodness_of_fit_ref 1.013
_refine_ls_hydrogen_treatment constr
_refine_ls_matrix_type full
_refine_ls_number_parameters 240
_refine_ls_number_reflns 4476
_refine_ls_number_restraints 0
_refine_ls_restrained_S_all 1.013
_refine_ls_R_factor_all 0.1091
_refine_ls_R_factor_gt 0.0482
_refine_ls_shift/su_max 0.000
_refine_ls_shift/su_mean 0.000
_refine_ls_structure_factor_coef Fsqd
_refine_ls_weighting_details 'w=1/[\s^2^(Fo^2^)+(0.0650P)^2^+0.2789P] where P=(Fo^2^+2Fc^2^)/3'
_refine_ls_weighting_scheme calc
_refine_ls_wR_factor_gt 0.1161
_refine_ls_wR_factor_ref 0.1476
_reflns_Friedel_coverage 0.000
_reflns_number_gt 2434
_reflns_number_total 4476
_reflns_threshold_expression 'I > 2\s(I)'
_cod_data_source_file d6ob00526h2.cif
_cod_data_source_block KB1669_0m_a
_cod_depositor_comments 'Adding full bibliography for 7161170.cif.'
_cod_original_sg_symbol_H-M 'P 21/c'
_cod_database_code 7161170
_shelx_shelxl_version_number 2019/3
_shelx_space_group_comment
;
The symmetry employed for this shelxl refinement is uniquely defined
by the following loop, which should always be used as a source of
symmetry information in preference to the above space-group names.
They are only intended as comments.
;
_shelx_estimated_absorpt_t_min 0.984
_shelx_estimated_absorpt_t_max 0.988

loop_
_space_group_symop_operation_xyz
'x, y, z'
'-x, y+1/2, -z+1/2'
'-x, -y, -z'
'x, -y-1/2, z-1/2'

loop_
_atom_site_label
_atom_site_type_symbol
_atom_site_fract_x
_atom_site_fract_y
_atom_site_fract_z
_atom_site_U_iso_or_equiv
_atom_site_adp_type
_atom_site_occupancy
_atom_site_site_symmetry_order
_atom_site_calc_flag
_atom_site_refinement_flags_posn
_atom_site_refinement_flags_adp
_atom_site_refinement_flags_occupancy
_atom_site_disorder_assembly
_atom_site_disorder_group
O1 O 0.51125(10) 0.13156(19) 0.36135(7) 0.0775(4) Uani 1 1 d . . . . .
O2 O 0.38636(11) 0.35486(17) 0.55008(6) 0.0689(4) Uani 1 1 d . . . . .
N1 N -0.08251(16) 0.1772(3) 0.32417(12) 0.0937(6) Uani 1 1 d . . . . .
C1 C 0.29630(14) 0.1892(2) 0.25671(9) 0.0553(5) Uani 1 1 d . . . . .
C2 C 0.30914(17) 0.0085(3) 0.23573(11) 0.0774(6) Uani 1 1 d . . . . .
H2A H 0.282505 -0.002394 0.183979 0.116 Uiso 1 1 calc R U . . .
H2B H 0.269304 -0.063469 0.256845 0.116 Uiso 1 1 calc R U . . .
H2C H 0.383652 -0.021674 0.253257 0.116 Uiso 1 1 calc R U . . .
C3 C 0.35554(18) 0.3092(3) 0.22109(11) 0.0814(7) Uani 1 1 d . . . . .
H3A H 0.329632 0.293958 0.169540 0.122 Uiso 1 1 calc R U . . .
H3B H 0.431155 0.286648 0.239144 0.122 Uiso 1 1 calc R U . . .
H3C H 0.342720 0.421801 0.232433 0.122 Uiso 1 1 calc R U . . .
C4 C 0.17980(15) 0.2403(2) 0.23572(10) 0.0568(5) Uani 1 1 d . . . . .
C5 C 0.10932(17) 0.2350(3) 0.15823(10) 0.0777(6) Uani 1 1 d . . . . .
H5A H 0.136718 0.310010 0.130236 0.117 Uiso 1 1 calc R U . . .
H5B H 0.037785 0.267538 0.154907 0.117 Uiso 1 1 calc R U . . .
H5C H 0.108254 0.124094 0.139851 0.117 Uiso 1 1 calc R U . . .
C6 C 0.15488(14) 0.2958(2) 0.29311(9) 0.0514(4) Uani 1 1 d . . . . .
C7 C 0.04770(14) 0.3723(2) 0.28740(10) 0.0600(5) Uani 1 1 d . . . . .
H7A H 0.060164 0.470923 0.317586 0.072 Uiso 1 1 calc R U . . .
H7B H 0.012878 0.407305 0.237733 0.072 Uiso 1 1 calc R U . . .
C8 C -0.02502(16) 0.2627(3) 0.30860(11) 0.0633(5) Uani 1 1 d . . . . .
C9 C 0.25021(13) 0.28330(19) 0.35958(9) 0.0470(4) Uani 1 1 d . . . . .
C10 C 0.33309(14) 0.2169(2) 0.33761(9) 0.0502(4) Uani 1 1 d . . . . .
C11 C 0.43404(15) 0.1943(2) 0.38739(10) 0.0571(5) Uani 1 1 d . . . . .
C12 C 0.61951(16) 0.1369(4) 0.40693(14) 0.1026(9) Uani 1 1 d . . . . .
H12A H 0.665176 0.098216 0.380713 0.154 Uiso 1 1 calc R U . . .
H12B H 0.628375 0.066938 0.448305 0.154 Uiso 1 1 calc R U . . .
H12C H 0.638404 0.249117 0.422688 0.154 Uiso 1 1 calc R U . . .
C13 C 0.45322(15) 0.2376(2) 0.45930(10) 0.0588(5) Uani 1 1 d . . . . .
H13 H 0.520718 0.221302 0.493299 0.071 Uiso 1 1 calc R U . . .
C14 C 0.37117(15) 0.3053(2) 0.48002(9) 0.0535(5) Uani 1 1 d . . . . .
C15 C 0.49215(17) 0.3477(3) 0.60085(10) 0.0769(6) Uani 1 1 d . . . . .
H15A H 0.515012 0.233943 0.608531 0.115 Uiso 1 1 calc R U . . .
H15B H 0.492490 0.395841 0.645916 0.115 Uiso 1 1 calc R U . . .
H15C H 0.540210 0.408654 0.582309 0.115 Uiso 1 1 calc R U . . .
C16 C 0.26690(14) 0.32868(19) 0.43165(9) 0.0476(4) Uani 1 1 d . . . . .
C17 C 0.18224(14) 0.3999(2) 0.45969(9) 0.0522(4) Uani 1 1 d . . . . .
H17A H 0.197107 0.362714 0.509241 0.063 Uiso 1 1 calc R U . . .
H17B H 0.113420 0.353554 0.431367 0.063 Uiso 1 1 calc R U . . .
C18 C 0.17214(13) 0.5876(2) 0.45835(8) 0.0476(4) Uani 1 1 d . . . . .
C19 C 0.20633(14) 0.6867(2) 0.41194(10) 0.0582(5) Uani 1 1 d . . . . .
H19 H 0.238428 0.637733 0.381022 0.070 Uiso 1 1 calc R U . . .
C20 C 0.19328(16) 0.8573(2) 0.41107(11) 0.0678(5) Uani 1 1 d . . . . .
H20 H 0.216827 0.922256 0.379813 0.081 Uiso 1 1 calc R U . . .
C21 C 0.14549(16) 0.9314(2) 0.45638(12) 0.0705(6) Uani 1 1 d . . . . .
H21 H 0.136079 1.046086 0.455363 0.085 Uiso 1 1 calc R U . . .
C22 C 0.11189(15) 0.8359(2) 0.50290(11) 0.0666(5) Uani 1 1 d . . . . .
H22 H 0.080093 0.885654 0.533814 0.080 Uiso 1 1 calc R U . . .
C23 C 0.12525(14) 0.6658(2) 0.50384(9) 0.0555(5) Uani 1 1 d . . . . .
H23 H 0.102291 0.602006 0.535720 0.067 Uiso 1 1 calc R U . . .

loop_
_atom_site_aniso_label
_atom_site_aniso_U_11
_atom_site_aniso_U_22
_atom_site_aniso_U_33
_atom_site_aniso_U_23
_atom_site_aniso_U_13
_atom_site_aniso_U_12
O1 0.0514(8) 0.1031(11) 0.0757(9) -0.0329(8) 0.0177(7) 0.0061(7)
O2 0.0749(9) 0.0822(10) 0.0489(7) -0.0072(6) 0.0193(7) 0.0005(7)
N1 0.0848(14) 0.0908(15) 0.1177(16) -0.0024(12) 0.0498(13) -0.0076(12)
C1 0.0555(11) 0.0623(12) 0.0505(10) -0.0089(9) 0.0205(9) -0.0038(9)
C2 0.0762(14) 0.0796(15) 0.0733(13) -0.0241(11) 0.0200(11) 0.0023(11)
C3 0.0883(15) 0.0989(17) 0.0672(13) -0.0036(12) 0.0392(12) -0.0167(13)
C4 0.0602(11) 0.0571(12) 0.0518(10) -0.0021(8) 0.0165(9) -0.0021(9)
C5 0.0742(14) 0.0943(17) 0.0568(12) -0.0050(11) 0.0107(11) 0.0046(12)
C6 0.0530(11) 0.0453(10) 0.0552(10) 0.0026(8) 0.0168(9) -0.0003(8)
C7 0.0584(12) 0.0558(12) 0.0653(11) 0.0040(9) 0.0194(9) 0.0086(9)
C8 0.0582(12) 0.0611(13) 0.0712(13) -0.0042(10) 0.0218(11) 0.0084(10)
C9 0.0544(10) 0.0372(9) 0.0520(10) 0.0017(7) 0.0206(8) -0.0024(7)
C10 0.0511(11) 0.0486(10) 0.0516(10) -0.0045(8) 0.0175(9) -0.0021(8)
C11 0.0542(11) 0.0555(11) 0.0641(12) -0.0095(9) 0.0227(10) 0.0021(9)
C12 0.0486(14) 0.146(2) 0.1065(18) -0.0514(17) 0.0155(13) 0.0052(13)
C13 0.0550(11) 0.0634(12) 0.0536(10) -0.0056(9) 0.0116(9) 0.0036(9)
C14 0.0677(13) 0.0477(10) 0.0466(10) -0.0030(8) 0.0206(9) -0.0021(9)
C15 0.0816(15) 0.0896(16) 0.0528(11) -0.0069(10) 0.0125(11) -0.0128(12)
C16 0.0570(11) 0.0365(9) 0.0522(10) 0.0024(7) 0.0217(9) 0.0005(8)
C17 0.0627(11) 0.0437(10) 0.0561(10) 0.0008(8) 0.0273(9) -0.0010(8)
C18 0.0487(10) 0.0432(10) 0.0492(9) -0.0001(7) 0.0135(8) 0.0000(8)
C19 0.0671(12) 0.0475(11) 0.0629(11) 0.0004(8) 0.0253(10) -0.0032(9)
C20 0.0785(14) 0.0478(12) 0.0769(13) 0.0087(10) 0.0247(11) -0.0066(10)
C21 0.0743(14) 0.0402(11) 0.0886(14) -0.0023(10) 0.0150(12) 0.0022(10)
C22 0.0648(13) 0.0583(13) 0.0743(13) -0.0115(10) 0.0194(10) 0.0104(10)
C23 0.0571(11) 0.0542(12) 0.0558(10) -0.0011(8) 0.0190(9) 0.0045(8)

loop_
_atom_type_symbol
_atom_type_description
_atom_type_scat_dispersion_real
_atom_type_scat_dispersion_imag
_atom_type_scat_source
C C 0.0033 0.0016 'International Tables Vol C Tables 4.2.6.8 and 6.1.1.4'
H H 0.0000 0.0000 'International Tables Vol C Tables 4.2.6.8 and 6.1.1.4'
N N 0.0061 0.0033 'International Tables Vol C Tables 4.2.6.8 and 6.1.1.4'
O O 0.0106 0.0060 'International Tables Vol C Tables 4.2.6.8 and 6.1.1.4'

loop_
_geom_angle_atom_site_label_1
_geom_angle_atom_site_label_2
_geom_angle_atom_site_label_3
_geom_angle
_geom_angle_site_symmetry_1
_geom_angle_site_symmetry_3
_geom_angle_publ_flag
C11 O1 C12 118.21(15) . . ?
C14 O2 C15 118.23(15) . . ?
C10 C1 C4 101.27(14) . . ?
C10 C1 C2 113.15(15) . . ?
C4 C1 C2 112.08(15) . . ?
C10 C1 C3 110.00(14) . . ?
C4 C1 C3 109.04(16) . . ?
C2 C1 C3 110.89(16) . . ?
C1 C2 H2A 109.5 . . ?
C1 C2 H2B 109.5 . . ?
H2A C2 H2B 109.5 . . ?
C1 C2 H2C 109.5 . . ?
H2A C2 H2C 109.5 . . ?
H2B C2 H2C 109.5 . . ?
C1 C3 H3A 109.5 . . ?
C1 C3 H3B 109.5 . . ?
H3A C3 H3B 109.5 . . ?
C1 C3 H3C 109.5 . . ?
H3A C3 H3C 109.5 . . ?
H3B C3 H3C 109.5 . . ?
C6 C4 C5 127.86(18) . . ?
C6 C4 C1 111.52(16) . . ?
C5 C4 C1 120.52(16) . . ?
C4 C5 H5A 109.5 . . ?
C4 C5 H5B 109.5 . . ?
H5A C5 H5B 109.5 . . ?
C4 C5 H5C 109.5 . . ?
H5A C5 H5C 109.5 . . ?
H5B C5 H5C 109.5 . . ?
C4 C6 C9 109.85(15) . . ?
C4 C6 C7 123.39(16) . . ?
C9 C6 C7 126.57(15) . . ?
C8 C7 C6 114.70(15) . . ?
C8 C7 H7A 108.6 . . ?
C6 C7 H7A 108.6 . . ?
C8 C7 H7B 108.6 . . ?
C6 C7 H7B 108.6 . . ?
H7A C7 H7B 107.6 . . ?
N1 C8 C7 179.1(2) . . ?
C16 C9 C10 121.56(16) . . ?
C16 C9 C6 132.17(15) . . ?
C10 C9 C6 106.23(14) . . ?
C11 C10 C9 120.17(15) . . ?
C11 C10 C1 128.66(15) . . ?
C9 C10 C1 111.05(15) . . ?
O1 C11 C10 116.61(15) . . ?
O1 C11 C13 123.65(17) . . ?
C10 C11 C13 119.73(16) . . ?
O1 C12 H12A 109.5 . . ?
O1 C12 H12B 109.5 . . ?
H12A C12 H12B 109.5 . . ?
O1 C12 H12C 109.5 . . ?
H12A C12 H12C 109.5 . . ?
H12B C12 H12C 109.5 . . ?
C14 C13 C11 119.50(17) . . ?
C14 C13 H13 120.3 . . ?
C11 C13 H13 120.3 . . ?
O2 C14 C13 122.03(16) . . ?
O2 C14 C16 115.09(15) . . ?
C13 C14 C16 122.89(15) . . ?
O2 C15 H15A 109.5 . . ?
O2 C15 H15B 109.5 . . ?
H15A C15 H15B 109.5 . . ?
O2 C15 H15C 109.5 . . ?
H15A C15 H15C 109.5 . . ?
H15B C15 H15C 109.5 . . ?
C9 C16 C14 116.14(15) . . ?
C9 C16 C17 124.86(16) . . ?
C14 C16 C17 119.00(14) . . ?
C16 C17 C18 116.35(14) . . ?
C16 C17 H17A 108.2 . . ?
C18 C17 H17A 108.2 . . ?
C16 C17 H17B 108.2 . . ?
C18 C17 H17B 108.2 . . ?
H17A C17 H17B 107.4 . . ?
C23 C18 C19 117.71(16) . . ?
C23 C18 C17 119.72(15) . . ?
C19 C18 C17 122.56(15) . . ?
C20 C19 C18 120.84(17) . . ?
C20 C19 H19 119.6 . . ?
C18 C19 H19 119.6 . . ?
C21 C20 C19 120.17(18) . . ?
C21 C20 H20 119.9 . . ?
C19 C20 H20 119.9 . . ?
C22 C21 C20 119.87(18) . . ?
C22 C21 H21 120.1 . . ?
C20 C21 H21 120.1 . . ?
C21 C22 C23 119.88(18) . . ?
C21 C22 H22 120.1 . . ?
C23 C22 H22 120.1 . . ?
C22 C23 C18 121.53(17) . . ?
C22 C23 H23 119.2 . . ?
C18 C23 H23 119.2 . . ?

loop_
_geom_bond_atom_site_label_1
_geom_bond_atom_site_label_2
_geom_bond_distance
_geom_bond_site_symmetry_2
_geom_bond_publ_flag
O1 C11 1.373(2) . ?
O1 C12 1.415(2) . ?
O2 C14 1.3758(19) . ?
O2 C15 1.425(2) . ?
N1 C8 1.136(2) . ?
C1 C10 1.511(2) . ?
C1 C4 1.511(3) . ?
C1 C2 1.534(3) . ?
C1 C3 1.542(3) . ?
C2 H2A 0.9600 . ?
C2 H2B 0.9600 . ?
C2 H2C 0.9600 . ?
C3 H3A 0.9600 . ?
C3 H3B 0.9600 . ?
C3 H3C 0.9600 . ?
C4 C6 1.343(2) . ?
C4 C5 1.497(3) . ?
C5 H5A 0.9600 . ?
C5 H5B 0.9600 . ?
C5 H5C 0.9600 . ?
C6 C9 1.487(2) . ?
C6 C7 1.511(2) . ?
C7 C8 1.458(3) . ?
C7 H7A 0.9700 . ?
C7 H7B 0.9700 . ?
C9 C16 1.400(2) . ?
C9 C10 1.403(2) . ?
C10 C11 1.381(2) . ?
C11 C13 1.388(2) . ?
C12 H12A 0.9600 . ?
C12 H12B 0.9600 . ?
C12 H12C 0.9600 . ?
C13 C14 1.383(2) . ?
C13 H13 0.9300 . ?
C14 C16 1.404(2) . ?
C15 H15A 0.9600 . ?
C15 H15B 0.9600 . ?
C15 H15C 0.9600 . ?
C16 C17 1.507(2) . ?
C17 C18 1.515(2) . ?
C17 H17A 0.9700 . ?
C17 H17B 0.9700 . ?
C18 C23 1.387(2) . ?
C18 C19 1.388(2) . ?
C19 C20 1.382(3) . ?
C19 H19 0.9300 . ?
C20 C21 1.377(3) . ?
C20 H20 0.9300 . ?
C21 C22 1.369(3) . ?
C21 H21 0.9300 . ?
C22 C23 1.379(3) . ?
C22 H22 0.9300 . ?
C23 H23 0.9300 . ?

loop_
_geom_torsion_atom_site_label_1
_geom_torsion_atom_site_label_2
_geom_torsion_atom_site_label_3
_geom_torsion_atom_site_label_4
_geom_torsion
_geom_torsion_site_symmetry_1
_geom_torsion_site_symmetry_2
_geom_torsion_site_symmetry_3
_geom_torsion_site_symmetry_4
_geom_torsion_publ_flag
C10 C1 C4 C6 2.77(19) . . . . ?
C2 C1 C4 C6 123.66(17) . . . . ?
C3 C1 C4 C6 -113.18(17) . . . . ?
C10 C1 C4 C5 179.32(16) . . . . ?
C2 C1 C4 C5 -59.8(2) . . . . ?
C3 C1 C4 C5 63.4(2) . . . . ?
C5 C4 C6 C9 -178.10(18) . . . . ?
C1 C4 C6 C9 -1.9(2) . . . . ?
C5 C4 C6 C7 -2.9(3) . . . . ?
C1 C4 C6 C7 173.29(16) . . . . ?
C4 C6 C7 C8 102.8(2) . . . . ?
C9 C6 C7 C8 -82.9(2) . . . . ?
C4 C6 C9 C16 177.79(17) . . . . ?
C7 C6 C9 C16 2.8(3) . . . . ?
C4 C6 C9 C10 0.03(19) . . . . ?
C7 C6 C9 C10 -174.93(16) . . . . ?
C16 C9 C10 C11 0.2(3) . . . . ?
C6 C9 C10 C11 178.23(15) . . . . ?
C16 C9 C10 C1 -176.25(15) . . . . ?
C6 C9 C10 C1 1.81(18) . . . . ?
C4 C1 C10 C11 -178.78(18) . . . . ?
C2 C1 C10 C11 61.1(2) . . . . ?
C3 C1 C10 C11 -63.5(2) . . . . ?
C4 C1 C10 C9 -2.73(18) . . . . ?
C2 C1 C10 C9 -122.86(17) . . . . ?
C3 C1 C10 C9 112.51(18) . . . . ?
C12 O1 C11 C10 167.9(2) . . . . ?
C12 O1 C11 C13 -10.9(3) . . . . ?
C9 C10 C11 O1 -178.85(16) . . . . ?
C1 C10 C11 O1 -3.1(3) . . . . ?
C9 C10 C11 C13 0.0(3) . . . . ?
C1 C10 C11 C13 175.71(17) . . . . ?
O1 C11 C13 C14 177.80(17) . . . . ?
C10 C11 C13 C14 -0.9(3) . . . . ?
C15 O2 C14 C13 5.0(3) . . . . ?
C15 O2 C14 C16 -174.90(16) . . . . ?
C11 C13 C14 O2 -178.13(16) . . . . ?
C11 C13 C14 C16 1.8(3) . . . . ?
C10 C9 C16 C14 0.6(2) . . . . ?
C6 C9 C16 C14 -176.89(16) . . . . ?
C10 C9 C16 C17 -179.69(15) . . . . ?
C6 C9 C16 C17 2.8(3) . . . . ?
O2 C14 C16 C9 178.34(14) . . . . ?
C13 C14 C16 C9 -1.6(3) . . . . ?
O2 C14 C16 C17 -1.4(2) . . . . ?
C13 C14 C16 C17 178.67(16) . . . . ?
C9 C16 C17 C18 -90.4(2) . . . . ?
C14 C16 C17 C18 89.36(19) . . . . ?
C16 C17 C18 C23 -158.08(15) . . . . ?
C16 C17 C18 C19 23.2(2) . . . . ?
C23 C18 C19 C20 -0.4(3) . . . . ?
C17 C18 C19 C20 178.37(17) . . . . ?
C18 C19 C20 C21 -0.2(3) . . . . ?
C19 C20 C21 C22 0.7(3) . . . . ?
C20 C21 C22 C23 -0.5(3) . . . . ?
C21 C22 C23 C18 -0.1(3) . . . . ?
C19 C18 C23 C22 0.6(3) . . . . ?
C17 C18 C23 C22 -178.21(16) . . . . ?
